data_7030380
loop_
_publ_author_name
'Cooper, Oliver J.'
'Mills, David P.'
'Lewis, William'
'Blake, Alexander J.'
'Liddle, Stephen T.'

_publ_section_title
;
 Reactivity of the uranium(iv) carbene complex
 [U(BIPM(TMS))(Cl)(\m-Cl)2Li(THF)2] (BIPM(TMS) = {C(PPh2NSiMe3)2}) towards
 carbonyl and heteroallene substrates: metallo-Wittig, adduct formation,
 C-F bond activation, and [2 + 2]-cycloaddition reactions.
;
_journal_issue 38
_journal_name_full 'Dalton transactions (Cambridge, England : 2003)'
_journal_page_first 14275
_journal_page_last 14283
_journal_paper_doi 10.1039/c4dt00909f
_journal_volume 43
_journal_year 2014
_chemical_formula_moiety 'C52 H76 Cl3 Li N4 O2 P2 Si2 U'
_chemical_formula_sum 'C52 H76 Cl3 Li N4 O2 P2 Si2 U'
_chemical_formula_weight 1258.61
_chemical_name_systematic
; 
 ? 
;
_space_group_IT_number 14
_symmetry_cell_setting monoclinic
_symmetry_space_group_name_Hall '-P 2ybc'
_symmetry_space_group_name_H-M 'P 1 21/c 1'
_atom_sites_solution_hydrogens 'geom, Me from difmap'
_atom_sites_solution_primary direct
_atom_sites_solution_secondary difmap
_audit_creation_method 'enCIFer editing of SHELXL97 CIF output'
_cell_angle_alpha 90.00
_cell_angle_beta 96.2210(10)
_cell_angle_gamma 90.00
_cell_formula_units_Z 4
_cell_length_a 13.0517(11)
_cell_length_b 22.8985(19)
_cell_length_c 18.7017(15)
_cell_measurement_reflns_used 9609
_cell_measurement_temperature 90(2)
_cell_measurement_theta_max 27.47
_cell_measurement_theta_min 2.2
_cell_volume 5556.4(8)
_computing_cell_refinement 'Bruker SAINT version 6.36A (Bruker, 2000)'
_computing_data_collection 'Bruker SMART version 5.625 (Bruker, 2001)'
_computing_data_reduction 'Bruker SAINT; SHELXTL (Sheldrick, 2008)'
_computing_molecular_graphics 'SHELXTL (Sheldrick, 2008)'
_computing_publication_material 'enCIFer(Allen et al., 2004); PLATON (Spek, 2009)'
_computing_structure_refinement 'SHELXL97 (Sheldrick, 2008)'
_computing_structure_solution 'SHELXTL (Sheldrick, 2008)'
_diffrn_ambient_temperature 90(2)
_diffrn_measured_fraction_theta_full 0.997
_diffrn_measured_fraction_theta_max 0.997
_diffrn_measurement_device_type 'Bruker SMART APEX CCD diffractometer'
_diffrn_measurement_method '\w rotation with narrow frames'
_diffrn_radiation_monochromator graphite
_diffrn_radiation_source 'normal-focus sealed tube'
_diffrn_radiation_type MoK\a
_diffrn_radiation_wavelength 0.71073
_diffrn_reflns_av_R_equivalents 0.0671
_diffrn_reflns_av_sigmaI/netI 0.0649
_diffrn_reflns_limit_h_max 16
_diffrn_reflns_limit_h_min -16
_diffrn_reflns_limit_k_max 29
_diffrn_reflns_limit_k_min -29
_diffrn_reflns_limit_l_max 24
_diffrn_reflns_limit_l_min -24
_diffrn_reflns_number 47662
_diffrn_reflns_theta_full 27.48
_diffrn_reflns_theta_max 27.48
_diffrn_reflns_theta_min 2.02
_diffrn_standards_decay_% 0
_diffrn_standards_number 0
_exptl_absorpt_coefficient_mu 3.208
_exptl_absorpt_correction_T_max 0.4305
_exptl_absorpt_correction_T_min 0.334
_exptl_absorpt_correction_type multi-scan
_exptl_absorpt_process_details '(SADABS; Bruker, 2001)'
_exptl_crystal_colour GREEN
_exptl_crystal_density_diffrn 1.505
_exptl_crystal_density_method 'not measured'
_exptl_crystal_description COLUMN
_exptl_crystal_F_000 2544
_exptl_crystal_size_max 0.10
_exptl_crystal_size_mid 0.06
_exptl_crystal_size_min 0.04
_refine_diff_density_max 2.825
_refine_diff_density_min -0.903
_refine_diff_density_rms 0.144
_refine_ls_extinction_method none
_refine_ls_goodness_of_fit_ref 1.040
_refine_ls_hydrogen_treatment constr
_refine_ls_matrix_type full
_refine_ls_number_parameters 610
_refine_ls_number_reflns 12698
_refine_ls_number_restraints 0
_refine_ls_restrained_S_all 1.040
_refine_ls_R_factor_all 0.0710
_refine_ls_R_factor_gt 0.0423
_refine_ls_shift/su_max 0.001
_refine_ls_shift/su_mean 0.000
_refine_ls_structure_factor_coef Fsqd
_refine_ls_weighting_details 'calc w=1/[\s^2^(Fo^2^)+(0.0396P)^2^+8.7718P] where P=(Fo^2^+2Fc^2^)/3'
_refine_ls_weighting_scheme calc
_refine_ls_wR_factor_gt 0.0870
_refine_ls_wR_factor_ref 0.0986
_reflns_number_gt 9362
_reflns_number_total 12698
_reflns_threshold_expression I>2\s(I)
_cod_data_source_file c4dt00909f1.cif
_cod_data_source_block 8
_cod_depositor_comments
;
The following automatic conversions were performed:

'_symmetry_cell_setting' value 'Monoclinic' changed to 'monoclinic'
according to
/usr/data/users/saulius/crontab/automatic-downloads/rss-feeds/RSC/lib/dictionaries/cif_core.dic
dictionary named 'cif_core.dic' version 2.4.2 from 2011-04-26.

Automatic conversion script
Id: cif_fix_values 2281 2013-09-26 08:29:07Z andrius 

 Adding full bibliography for 7030374--7030380.cif.
;
_cod_original_sg_symbol_Hall '-P 2ybc  '
_cod_original_sg_symbol_H-M 'P2(1)/c  '
_cod_database_code 7030380

loop_
_symmetry_equiv_pos_as_xyz
'x, y, z'
'-x, y+1/2, -z+1/2'
'-x, -y, -z'
'x, -y-1/2, z-1/2'

loop_
_atom_site_label
_atom_site_type_symbol
_atom_site_fract_x
_atom_site_fract_y
_atom_site_fract_z
_atom_site_U_iso_or_equiv
_atom_site_adp_type
_atom_site_occupancy
_atom_site_symmetry_multiplicity
_atom_site_calc_flag
_atom_site_refinement_flags
U1 U 0.841811(14) 0.602063(8) 0.237050(9) 0.01577(6) Uani 1 1 d .
Cl1 Cl 0.88937(9) 0.54125(6) 0.11748(6) 0.0221(3) Uani 1 1 d .
Cl2 Cl 1.04981(9) 0.58045(6) 0.27208(7) 0.0220(3) Uani 1 1 d .
Cl3 Cl 0.89830(10) 0.70111(6) 0.18022(7) 0.0252(3) Uani 1 1 d .
C1 C 0.6812(4) 0.5739(2) 0.3110(3) 0.0169(10) Uani 1 1 d .
P1 P 0.59778(9) 0.59719(6) 0.23580(6) 0.0157(2) Uani 1 1 d .
C2 C 0.4837(4) 0.6343(2) 0.2591(2) 0.0182(10) Uani 1 1 d .
C3 C 0.4169(4) 0.6044(3) 0.3011(3) 0.0232(11) Uani 1 1 d .
H3 H 0.4364 0.5674 0.3212 0.028 Uiso 1 1 calc R
C4 C 0.3230(4) 0.6287(3) 0.3134(3) 0.0287(13) Uani 1 1 d .
H4 H 0.2779 0.6077 0.3407 0.034 Uiso 1 1 calc R
C5 C 0.2946(4) 0.6832(3) 0.2862(3) 0.0322(14) Uani 1 1 d .
H5 H 0.2298 0.6995 0.2940 0.039 Uiso 1 1 calc R
C6 C 0.3617(4) 0.7139(3) 0.2474(3) 0.0282(13) Uani 1 1 d .
H6 H 0.3433 0.7517 0.2295 0.034 Uiso 1 1 calc R
C7 C 0.4553(4) 0.6897(2) 0.2344(3) 0.0230(11) Uani 1 1 d .
H7 H 0.5008 0.7115 0.2083 0.028 Uiso 1 1 calc R
C8 C 0.5437(4) 0.5342(2) 0.1836(3) 0.0195(11) Uani 1 1 d .
C9 C 0.4388(4) 0.5233(2) 0.1705(3) 0.0242(12) Uani 1 1 d .
H9 H 0.3914 0.5462 0.1936 0.029 Uiso 1 1 calc R
C10 C 0.4027(4) 0.4790(3) 0.1236(3) 0.0267(12) Uani 1 1 d .
H10 H 0.3306 0.4721 0.1145 0.032 Uiso 1 1 calc R
C11 C 0.4701(4) 0.4449(3) 0.0903(3) 0.0287(13) Uani 1 1 d .
H11 H 0.4451 0.4142 0.0591 0.034 Uiso 1 1 calc R
C12 C 0.5748(4) 0.4559(3) 0.1027(3) 0.0291(13) Uani 1 1 d .
H12 H 0.6217 0.4325 0.0798 0.035 Uiso 1 1 calc R
C13 C 0.6116(4) 0.5007(2) 0.1483(3) 0.0248(12) Uani 1 1 d .
H13 H 0.6835 0.5085 0.1554 0.030 Uiso 1 1 calc R
N1 N 0.6689(3) 0.63325(19) 0.1865(2) 0.0174(9) Uani 1 1 d .
Si1 Si 0.63413(11) 0.66671(6) 0.10232(7) 0.0186(3) Uani 1 1 d .
C26 C 0.6496(4) 0.7473(2) 0.1092(3) 0.0258(12) Uani 1 1 d .
H26A H 0.6104 0.7621 0.1472 0.039 Uiso 1 1 calc R
H26B H 0.6238 0.7653 0.0632 0.039 Uiso 1 1 calc R
H26C H 0.7227 0.7569 0.1208 0.039 Uiso 1 1 calc R
C27 C 0.4984(4) 0.6494(3) 0.0654(3) 0.0237(12) Uani 1 1 d .
H27A H 0.4889 0.6070 0.0636 0.036 Uiso 1 1 calc R
H27C H 0.4845 0.6657 0.0169 0.036 Uiso 1 1 calc R
H27B H 0.4506 0.6666 0.0966 0.036 Uiso 1 1 calc R
C28 C 0.7173(4) 0.6405(2) 0.0339(3) 0.0210(11) Uani 1 1 d .
H28C H 0.7898 0.6484 0.0508 0.032 Uiso 1 1 calc R
H28B H 0.6986 0.6610 -0.0116 0.032 Uiso 1 1 calc R
H28A H 0.7074 0.5985 0.0266 0.032 Uiso 1 1 calc R
P2 P 0.73519(10) 0.62376(6) 0.37545(7) 0.0158(3) Uani 1 1 d .
C14 C 0.6492(4) 0.6852(2) 0.3806(3) 0.0184(10) Uani 1 1 d .
C15 C 0.6711(4) 0.7371(2) 0.3461(3) 0.0218(11) Uani 1 1 d .
H15 H 0.7322 0.7404 0.3229 0.026 Uiso 1 1 calc R
C16 C 0.6034(4) 0.7840(2) 0.3456(3) 0.0238(12) Uani 1 1 d .
H16 H 0.6182 0.8190 0.3217 0.029 Uiso 1 1 calc R
C17 C 0.5147(4) 0.7802(2) 0.3797(3) 0.0251(12) Uani 1 1 d .
H17 H 0.4694 0.8126 0.3798 0.030 Uiso 1 1 calc R
C18 C 0.4927(4) 0.7287(2) 0.4136(3) 0.0246(12) Uani 1 1 d .
H18 H 0.4319 0.7260 0.4372 0.029 Uiso 1 1 calc R
C19 C 0.5578(4) 0.6810(2) 0.4138(3) 0.0202(11) Uani 1 1 d .
H19 H 0.5409 0.6456 0.4362 0.024 Uiso 1 1 calc R
C20 C 0.7585(4) 0.5890(2) 0.4628(3) 0.0180(10) Uani 1 1 d .
C21 C 0.7210(4) 0.6089(2) 0.5254(3) 0.0225(11) Uani 1 1 d .
H21 H 0.6753 0.6413 0.5234 0.027 Uiso 1 1 calc R
C22 C 0.7503(4) 0.5813(3) 0.5909(3) 0.0297(13) Uani 1 1 d .
H22 H 0.7248 0.5953 0.6334 0.036 Uiso 1 1 calc R
C23 C 0.8161(4) 0.5339(3) 0.5946(3) 0.0288(13) Uani 1 1 d .
H23 H 0.8339 0.5146 0.6392 0.035 Uiso 1 1 calc R
C24 C 0.8561(4) 0.5146(3) 0.5332(3) 0.0274(13) Uani 1 1 d .
H24 H 0.9025 0.4825 0.5356 0.033 Uiso 1 1 calc R
C25 C 0.8280(4) 0.5423(2) 0.4680(3) 0.0224(11) Uani 1 1 d .
H25 H 0.8564 0.5293 0.4261 0.027 Uiso 1 1 calc R
N2 N 0.8447(3) 0.64611(19) 0.3523(2) 0.0179(9) Uani 1 1 d .
Si2 Si 0.93916(11) 0.68473(6) 0.40732(7) 0.0191(3) Uani 1 1 d .
C29 C 1.0361(4) 0.6357(2) 0.4546(3) 0.0247(12) Uani 1 1 d .
H29C H 1.0870 0.6588 0.4848 0.037 Uiso 1 1 calc R
H29B H 1.0707 0.6136 0.4193 0.037 Uiso 1 1 calc R
H29A H 1.0020 0.6085 0.4849 0.037 Uiso 1 1 calc R
C30 C 1.0084(4) 0.7348(3) 0.3508(3) 0.0273(12) Uani 1 1 d .
H30C H 1.0600 0.7571 0.3816 0.041 Uiso 1 1 calc R
H30B H 0.9591 0.7617 0.3250 0.041 Uiso 1 1 calc R
H30A H 1.0428 0.7119 0.3161 0.041 Uiso 1 1 calc R
C31 C 0.8816(4) 0.7290(2) 0.4768(3) 0.0261(12) Uani 1 1 d .
H31A H 0.8419 0.7034 0.5055 0.039 Uiso 1 1 calc R
H31B H 0.8360 0.7588 0.4530 0.039 Uiso 1 1 calc R
H31C H 0.9367 0.7479 0.5082 0.039 Uiso 1 1 calc R
C32 C 0.7220(4) 0.5114(2) 0.3137(3) 0.0172(10) Uani 1 1 d .
N3 N 0.6856(3) 0.46684(19) 0.3428(2) 0.0204(9) Uani 1 1 d .
C33 C 0.5895(4) 0.4693(3) 0.3756(3) 0.0280(13) Uani 1 1 d .
H33 H 0.5622 0.5101 0.3740 0.034 Uiso 1 1 calc R
C34 C 0.6074(5) 0.4479(3) 0.4535(3) 0.0336(14) Uani 1 1 d .
H34B H 0.6591 0.4733 0.4809 0.040 Uiso 1 1 calc R
H34A H 0.5422 0.4511 0.4759 0.040 Uiso 1 1 calc R
C35 C 0.6448(5) 0.3851(3) 0.4584(3) 0.0315(14) Uani 1 1 d .
H35A H 0.7131 0.3825 0.4403 0.038 Uiso 1 1 calc R
H35B H 0.6526 0.3726 0.5094 0.038 Uiso 1 1 calc R
C36 C 0.5703(5) 0.3446(3) 0.4152(3) 0.0300(13) Uani 1 1 d .
H36B H 0.5047 0.3432 0.4371 0.036 Uiso 1 1 calc R
H36A H 0.5994 0.3046 0.4163 0.036 Uiso 1 1 calc R
C37 C 0.5494(5) 0.3650(3) 0.3373(3) 0.0396(17) Uani 1 1 d .
H37A H 0.4962 0.3397 0.3113 0.048 Uiso 1 1 calc R
H37B H 0.6132 0.3614 0.3134 0.048 Uiso 1 1 calc R
C38 C 0.5127(4) 0.4284(3) 0.3332(3) 0.0397(17) Uani 1 1 d .
H38A H 0.5032 0.4410 0.2822 0.048 Uiso 1 1 calc R
H38B H 0.4452 0.4313 0.3525 0.048 Uiso 1 1 calc R
N4 N 0.8109(3) 0.51027(18) 0.2792(2) 0.0159(8) Uani 1 1 d .
C39 C 0.8663(4) 0.4544(2) 0.2728(3) 0.0187(10) Uani 1 1 d .
H39 H 0.9267 0.4635 0.2460 0.022 Uiso 1 1 calc R
C40 C 0.8019(4) 0.4091(2) 0.2271(3) 0.0229(11) Uani 1 1 d .
H40A H 0.7351 0.4040 0.2469 0.027 Uiso 1 1 calc R
H40B H 0.7872 0.4243 0.1775 0.027 Uiso 1 1 calc R
C41 C 0.8542(5) 0.3497(2) 0.2242(3) 0.0262(12) Uani 1 1 d .
H41B H 0.9132 0.3530 0.1954 0.031 Uiso 1 1 calc R
H41A H 0.8048 0.3214 0.1999 0.031 Uiso 1 1 calc R
C42 C 0.8925(4) 0.3267(2) 0.2989(3) 0.0257(12) Uani 1 1 d .
H42A H 0.8331 0.3195 0.3265 0.031 Uiso 1 1 calc R
H42B H 0.9292 0.2893 0.2946 0.031 Uiso 1 1 calc R
C43 C 0.9648(4) 0.3709(2) 0.3386(3) 0.0244(12) Uani 1 1 d .
H43B H 1.0257 0.3766 0.3120 0.029 Uiso 1 1 calc R
H43A H 0.9893 0.3556 0.3870 0.029 Uiso 1 1 calc R
C44 C 0.9114(4) 0.4298(2) 0.3463(3) 0.0234(11) Uani 1 1 d .
H44B H 0.9616 0.4580 0.3700 0.028 Uiso 1 1 calc R
H44A H 0.8552 0.4249 0.3774 0.028 Uiso 1 1 calc R
Li1 Li 1.0708(7) 0.5585(4) 0.1514(5) 0.025(2) Uani 1 1 d .
O1 O 1.1350(3) 0.61126(18) 0.0910(2) 0.0330(10) Uani 1 1 d .
C45 C 1.1223(5) 0.6739(3) 0.0964(4) 0.0426(16) Uani 1 1 d .
H45B H 1.1349 0.6866 0.1471 0.051 Uiso 1 1 calc R
H45A H 1.0515 0.6855 0.0772 0.051 Uiso 1 1 calc R
C46 C 1.2002(5) 0.7012(3) 0.0524(4) 0.0411(16) Uani 1 1 d .
H46B H 1.2668 0.7081 0.0819 0.049 Uiso 1 1 calc R
H46A H 1.1746 0.7385 0.0305 0.049 Uiso 1 1 calc R
C47 C 1.2103(5) 0.6549(3) -0.0047(3) 0.0364(15) Uani 1 1 d .
H47A H 1.1548 0.6587 -0.0449 0.044 Uiso 1 1 calc R
H47B H 1.2779 0.6576 -0.0239 0.044 Uiso 1 1 calc R
C48 C 1.2009(5) 0.5987(3) 0.0348(3) 0.0366(14) Uani 1 1 d .
H48A H 1.1695 0.5682 0.0019 0.044 Uiso 1 1 calc R
H48B H 1.2695 0.5850 0.0561 0.044 Uiso 1 1 calc R
O2 O 1.1386(3) 0.48471(16) 0.13959(19) 0.0246(8) Uani 1 1 d .
C49 C 1.1607(5) 0.4437(3) 0.1980(3) 0.0308(13) Uani 1 1 d .
H49A H 1.1095 0.4473 0.2332 0.037 Uiso 1 1 calc R
H49B H 1.2304 0.4506 0.2231 0.037 Uiso 1 1 calc R
C50 C 1.1540(5) 0.3835(3) 0.1623(4) 0.0394(16) Uani 1 1 d .
H50B H 1.2218 0.3710 0.1485 0.047 Uiso 1 1 calc R
H50A H 1.1284 0.3537 0.1944 0.047 Uiso 1 1 calc R
C51 C 1.0774(5) 0.3939(3) 0.0965(3) 0.0419(16) Uani 1 1 d .
H51B H 1.0856 0.3647 0.0585 0.050 Uiso 1 1 calc R
H51A H 1.0056 0.3926 0.1090 0.050 Uiso 1 1 calc R
C52 C 1.1049(4) 0.4531(3) 0.0735(3) 0.0293(13) Uani 1 1 d .
H52B H 1.1610 0.4512 0.0420 0.035 Uiso 1 1 calc R
H52A H 1.0444 0.4725 0.0470 0.035 Uiso 1 1 calc R

loop_
_atom_site_aniso_label
_atom_site_aniso_U_11
_atom_site_aniso_U_22
_atom_site_aniso_U_33
_atom_site_aniso_U_23
_atom_site_aniso_U_13
_atom_site_aniso_U_12
U1 0.01428(9) 0.01979(10) 0.01309(9) 0.00021(8) 0.00079(6) -0.00023(8)
Cl1 0.0203(6) 0.0315(7) 0.0144(6) -0.0021(5) 0.0011(5) 0.0033(5)
Cl2 0.0164(6) 0.0302(7) 0.0188(6) -0.0018(5) -0.0007(5) 0.0012(5)
Cl3 0.0235(7) 0.0272(7) 0.0238(6) 0.0070(5) -0.0026(5) -0.0049(5)
C1 0.015(2) 0.023(3) 0.013(2) -0.0011(19) 0.0022(18) 0.000(2)
P1 0.0133(6) 0.0190(7) 0.0143(6) 0.0000(5) -0.0002(4) -0.0002(5)
C2 0.017(3) 0.029(3) 0.009(2) -0.004(2) 0.0037(19) 0.000(2)
C3 0.023(3) 0.026(3) 0.021(3) -0.008(2) 0.005(2) -0.003(2)
C4 0.024(3) 0.037(3) 0.026(3) -0.008(3) 0.001(2) -0.003(2)
C5 0.018(3) 0.048(4) 0.030(3) -0.010(3) 0.000(2) 0.007(3)
C6 0.026(3) 0.031(3) 0.026(3) -0.004(2) -0.005(2) 0.005(2)
C7 0.022(3) 0.031(3) 0.015(2) 0.001(2) -0.003(2) 0.000(2)
C8 0.020(3) 0.027(3) 0.011(2) 0.000(2) -0.0024(19) 0.001(2)
C9 0.024(3) 0.032(3) 0.017(3) -0.002(2) 0.001(2) -0.003(2)
C10 0.016(3) 0.037(3) 0.026(3) 0.000(2) 0.000(2) -0.006(2)
C11 0.029(3) 0.031(3) 0.025(3) -0.009(2) -0.002(2) -0.003(2)
C12 0.024(3) 0.031(3) 0.031(3) -0.017(3) -0.004(2) 0.002(2)
C13 0.023(3) 0.028(3) 0.022(3) -0.007(2) -0.003(2) 0.000(2)
N1 0.014(2) 0.025(2) 0.012(2) -0.0010(17) -0.0026(16) -0.0021(17)
Si1 0.0169(7) 0.0245(8) 0.0139(7) 0.0026(6) -0.0003(5) 0.0017(6)
C26 0.028(3) 0.029(3) 0.021(3) 0.004(2) 0.001(2) 0.002(2)
C27 0.018(3) 0.037(3) 0.016(3) 0.004(2) -0.002(2) 0.000(2)
C28 0.016(3) 0.031(3) 0.015(2) 0.001(2) -0.0012(19) 0.001(2)
P2 0.0141(6) 0.0186(6) 0.0142(6) 0.0000(5) -0.0002(5) 0.0006(5)
C14 0.021(3) 0.020(3) 0.014(2) -0.0030(19) -0.0005(19) -0.002(2)
C15 0.020(3) 0.025(3) 0.019(3) -0.001(2) -0.005(2) -0.004(2)
C16 0.027(3) 0.020(3) 0.023(3) -0.001(2) -0.005(2) 0.000(2)
C17 0.024(3) 0.028(3) 0.022(3) -0.005(2) -0.005(2) 0.007(2)
C18 0.022(3) 0.035(3) 0.016(3) -0.007(2) -0.002(2) 0.004(2)
C19 0.020(3) 0.024(3) 0.016(2) -0.002(2) -0.001(2) 0.000(2)
C20 0.019(2) 0.020(3) 0.015(2) 0.0014(19) -0.0004(19) -0.0037(19)
C21 0.021(3) 0.027(3) 0.019(2) -0.002(2) 0.000(2) 0.003(2)
C22 0.022(3) 0.052(4) 0.015(3) 0.003(2) 0.000(2) -0.002(3)
C23 0.027(3) 0.039(4) 0.019(3) 0.008(2) -0.001(2) -0.003(3)
C24 0.030(3) 0.026(3) 0.024(3) 0.004(2) -0.008(2) -0.001(2)
C25 0.024(3) 0.024(3) 0.019(3) -0.003(2) 0.001(2) 0.000(2)
N2 0.016(2) 0.022(2) 0.015(2) -0.0015(17) -0.0004(16) -0.0004(17)
Si2 0.0176(7) 0.0214(8) 0.0176(7) -0.0006(6) -0.0015(5) -0.0017(6)
C29 0.027(3) 0.026(3) 0.019(3) -0.001(2) -0.002(2) -0.001(2)
C30 0.025(3) 0.032(3) 0.023(3) 0.004(2) -0.004(2) -0.005(2)
C31 0.023(3) 0.030(3) 0.024(3) -0.008(2) -0.001(2) -0.002(2)
C32 0.019(2) 0.018(3) 0.013(2) -0.0025(19) -0.0051(19) 0.002(2)
N3 0.016(2) 0.021(2) 0.024(2) 0.0008(18) 0.0007(17) -0.0015(17)
C33 0.021(3) 0.027(3) 0.038(3) 0.007(3) 0.010(2) 0.003(2)
C34 0.039(4) 0.034(3) 0.030(3) -0.008(3) 0.018(3) -0.013(3)
C35 0.031(3) 0.043(4) 0.020(3) 0.011(2) -0.001(2) -0.005(3)
C36 0.039(3) 0.028(3) 0.024(3) 0.004(2) 0.007(3) -0.006(3)
C37 0.052(4) 0.040(4) 0.026(3) -0.003(3) 0.001(3) -0.032(3)
C38 0.020(3) 0.060(5) 0.037(4) 0.026(3) -0.005(3) -0.013(3)
N4 0.014(2) 0.018(2) 0.015(2) -0.0021(16) 0.0005(16) 0.0005(16)
C39 0.019(3) 0.022(3) 0.016(2) 0.000(2) 0.0039(19) 0.002(2)
C40 0.024(3) 0.026(3) 0.019(3) -0.002(2) 0.003(2) 0.007(2)
C41 0.038(3) 0.014(3) 0.026(3) -0.003(2) 0.003(2) 0.001(2)
C42 0.034(3) 0.016(3) 0.028(3) 0.003(2) 0.006(2) 0.002(2)
C43 0.026(3) 0.025(3) 0.023(3) 0.002(2) 0.005(2) 0.006(2)
C44 0.025(3) 0.024(3) 0.021(3) 0.000(2) 0.000(2) 0.003(2)
Li1 0.025(5) 0.031(5) 0.020(5) -0.002(4) 0.006(4) 0.000(4)
O1 0.033(2) 0.036(3) 0.033(2) 0.0017(18) 0.0172(18) 0.0030(18)
C45 0.049(4) 0.039(4) 0.044(4) 0.005(3) 0.019(3) 0.006(3)
C46 0.040(4) 0.036(4) 0.049(4) 0.003(3) 0.013(3) 0.001(3)
C47 0.037(4) 0.048(4) 0.025(3) 0.008(3) 0.007(3) -0.009(3)
C48 0.037(3) 0.040(4) 0.036(3) 0.002(3) 0.017(3) -0.001(3)
O2 0.027(2) 0.028(2) 0.0190(19) -0.0010(16) 0.0000(15) 0.0022(16)
C49 0.028(3) 0.043(4) 0.022(3) 0.003(3) 0.004(2) 0.001(3)
C50 0.045(4) 0.033(4) 0.043(4) 0.004(3) 0.015(3) 0.003(3)
C51 0.038(4) 0.051(4) 0.037(4) -0.013(3) 0.008(3) -0.013(3)
C52 0.026(3) 0.043(4) 0.020(3) -0.002(2) 0.005(2) 0.007(3)

loop_
_atom_type_symbol
_atom_type_description
_atom_type_scat_dispersion_real
_atom_type_scat_dispersion_imag
_atom_type_scat_source
C C 0.0033 0.0016 'International Tables Vol C Tables 4.2.6.8 and 6.1.1.4'
H H 0.0000 0.0000 'International Tables Vol C Tables 4.2.6.8 and 6.1.1.4'
Cl Cl 0.1484 0.1585 'International Tables Vol C Tables 4.2.6.8 and 6.1.1.4'
Li Li -0.0003 0.0001 'International Tables Vol C Tables 4.2.6.8 and 6.1.1.4'
N N 0.0061 0.0033 'International Tables Vol C Tables 4.2.6.8 and 6.1.1.4'
O O 0.0106 0.0060 'International Tables Vol C Tables 4.2.6.8 and 6.1.1.4'
P P 0.1023 0.0942 'International Tables Vol C Tables 4.2.6.8 and 6.1.1.4'
Si Si 0.0817 0.0704 'International Tables Vol C Tables 4.2.6.8 and 6.1.1.4'
U U -9.6767 9.6646 'International Tables Vol C Tables 4.2.6.8 and 6.1.1.4'

loop_
_geom_angle_atom_site_label_1
_geom_angle_atom_site_label_2
_geom_angle_atom_site_label_3
_geom_angle
N4 U1 N2 93.65(14)
N4 U1 N1 102.11(14)
N2 U1 N1 98.59(14)
N4 U1 Cl3 172.15(10)
N2 U1 Cl3 91.30(11)
N1 U1 Cl3 83.14(10)
N4 U1 C1 55.43(15)
N2 U1 C1 64.91(14)
N1 U1 C1 62.38(14)
Cl3 U1 C1 132.39(11)
N4 U1 Cl1 83.07(10)
N2 U1 Cl1 164.93(10)
N1 U1 Cl1 96.48(10)
Cl3 U1 Cl1 90.58(4)
C1 U1 Cl1 123.15(11)
N4 U1 Cl2 87.68(10)
N2 U1 Cl2 86.69(10)
N1 U1 Cl2 168.48(10)
Cl3 U1 Cl2 86.53(4)
C1 U1 Cl2 129.02(11)
Cl1 U1 Cl2 78.50(4)
Li1 Cl1 U1 90.3(2)
Li1 Cl2 U1 91.4(2)
C32 C1 P2 118.4(3)
C32 C1 P1 119.6(3)
P2 C1 P1 121.2(3)
C32 C1 U1 87.3(3)
P2 C1 U1 85.40(19)
P1 C1 U1 88.04(19)
N1 P1 C1 105.5(2)
N1 P1 C2 116.1(2)
C1 P1 C2 113.8(2)
N1 P1 C8 108.1(2)
C1 P1 C8 110.7(2)
C2 P1 C8 102.6(2)
C7 C2 C3 118.0(5)
C7 C2 P1 123.2(4)
C3 C2 P1 118.8(4)
C4 C3 C2 120.5(5)
C4 C3 H3 119.7
C2 C3 H3 119.7
C5 C4 C3 120.4(6)
C5 C4 H4 119.8
C3 C4 H4 119.8
C4 C5 C6 119.4(5)
C4 C5 H5 120.3
C6 C5 H5 120.3
C7 C6 C5 120.5(6)
C7 C6 H6 119.7
C5 C6 H6 119.7
C6 C7 C2 121.0(5)
C6 C7 H7 119.5
C2 C7 H7 119.5
C9 C8 C13 118.8(5)
C9 C8 P1 123.4(4)
C13 C8 P1 117.2(4)
C8 C9 C10 120.3(5)
C8 C9 H9 119.8
C10 C9 H9 119.8
C11 C10 C9 120.6(5)
C11 C10 H10 119.7
C9 C10 H10 119.7
C10 C11 C12 119.4(5)
C10 C11 H11 120.3
C12 C11 H11 120.3
C11 C12 C13 120.5(5)
C11 C12 H12 119.8
C13 C12 H12 119.8
C12 C13 C8 120.3(5)
C12 C13 H13 119.9
C8 C13 H13 119.9
P1 N1 Si1 128.8(2)
P1 N1 U1 101.18(19)
Si1 N1 U1 127.3(2)
N1 Si1 C26 110.7(2)
N1 Si1 C28 111.1(2)
C26 Si1 C28 107.4(3)
N1 Si1 C27 112.2(2)
C26 Si1 C27 109.0(3)
C28 Si1 C27 106.1(2)
Si1 C26 H26A 109.5
Si1 C26 H26B 109.5
H26A C26 H26B 109.5
Si1 C26 H26C 109.5
H26A C26 H26C 109.5
H26B C26 H26C 109.5
Si1 C27 H27A 109.5
Si1 C27 H27C 109.5
H27A C27 H27C 109.5
Si1 C27 H27B 109.5
H27A C27 H27B 109.5
H27C C27 H27B 109.5
Si1 C28 H28C 109.5
Si1 C28 H28B 109.5
H28C C28 H28B 109.5
Si1 C28 H28A 109.5
H28C C28 H28A 109.5
H28B C28 H28A 109.5
N2 P2 C1 108.8(2)
N2 P2 C14 109.8(2)
C1 P2 C14 109.8(2)
N2 P2 C20 108.2(2)
C1 P2 C20 110.4(2)
C14 P2 C20 109.7(2)
C15 C14 C19 119.2(5)
C15 C14 P2 118.5(4)
C19 C14 P2 122.2(4)
C16 C15 C14 119.8(5)
C16 C15 H15 120.1
C14 C15 H15 120.1
C17 C16 C15 120.9(5)
C17 C16 H16 119.6
C15 C16 H16 119.6
C16 C17 C18 119.4(5)
C16 C17 H17 120.3
C18 C17 H17 120.3
C19 C18 C17 121.0(5)
C19 C18 H18 119.5
C17 C18 H18 119.5
C18 C19 C14 119.8(5)
C18 C19 H19 120.1
C14 C19 H19 120.1
C21 C20 C25 118.5(5)
C21 C20 P2 125.0(4)
C25 C20 P2 116.2(4)
C20 C21 C22 120.1(5)
C20 C21 H21 119.9
C22 C21 H21 119.9
C23 C22 C21 120.6(5)
C23 C22 H22 119.7
C21 C22 H22 119.7
C22 C23 C24 119.8(5)
C22 C23 H23 120.1
C24 C23 H23 120.1
C23 C24 C25 119.7(5)
C23 C24 H24 120.1
C25 C24 H24 120.1
C24 C25 C20 121.1(5)
C24 C25 H25 119.4
C20 C25 H25 119.4
P2 N2 Si2 125.8(3)
P2 N2 U1 100.39(19)
Si2 N2 U1 133.4(2)
N2 Si2 C29 112.1(2)
N2 Si2 C30 109.3(2)
C29 Si2 C30 107.3(3)
N2 Si2 C31 111.8(2)
C29 Si2 C31 107.7(2)
C30 Si2 C31 108.6(3)
Si2 C29 H29C 109.5
Si2 C29 H29B 109.5
H29C C29 H29B 109.5
Si2 C29 H29A 109.5
H29C C29 H29A 109.5
H29B C29 H29A 109.5
Si2 C30 H30C 109.5
Si2 C30 H30B 109.5
H30C C30 H30B 109.5
Si2 C30 H30A 109.5
H30C C30 H30A 109.5
H30B C30 H30A 109.5
Si2 C31 H31A 109.5
Si2 C31 H31B 109.5
H31A C31 H31B 109.5
Si2 C31 H31C 109.5
H31A C31 H31C 109.5
H31B C31 H31C 109.5
N3 C32 N4 123.6(5)
N3 C32 C1 128.4(5)
N4 C32 C1 108.0(4)
C32 N3 C33 121.9(5)
N3 C33 C38 107.7(5)
N3 C33 C34 109.9(5)
C38 C33 C34 108.8(5)
N3 C33 H33 110.1
C38 C33 H33 110.1
C34 C33 H33 110.1
C35 C34 C33 112.0(5)
C35 C34 H34B 109.2
C33 C34 H34B 109.2
C35 C34 H34A 109.2
C33 C34 H34A 109.2
H34B C34 H34A 107.9
C36 C35 C34 111.4(5)
C36 C35 H35A 109.3
C34 C35 H35A 109.3
C36 C35 H35B 109.3
C34 C35 H35B 109.3
H35A C35 H35B 108.0
C35 C36 C37 111.1(5)
C35 C36 H36B 109.4
C37 C36 H36B 109.4
C35 C36 H36A 109.4
C37 C36 H36A 109.4
H36B C36 H36A 108.0
C36 C37 C38 111.2(5)
C36 C37 H37A 109.4
C38 C37 H37A 109.4
C36 C37 H37B 109.4
C38 C37 H37B 109.4
H37A C37 H37B 108.0
C33 C38 C37 111.8(5)
C33 C38 H38A 109.3
C37 C38 H38A 109.3
C33 C38 H38B 109.3
C37 C38 H38B 109.3
H38A C38 H38B 107.9
C32 N4 C39 119.6(4)
C32 N4 U1 109.2(3)
C39 N4 U1 131.1(3)
N4 C39 C40 112.7(4)
N4 C39 C44 112.7(4)
C40 C39 C44 112.5(4)
N4 C39 H39 106.1
C40 C39 H39 106.1
C44 C39 H39 106.1
C41 C40 C39 113.6(4)
C41 C40 H40A 108.8
C39 C40 H40A 108.8
C41 C40 H40B 108.8
C39 C40 H40B 108.8
H40A C40 H40B 107.7
C40 C41 C42 112.3(4)
C40 C41 H41B 109.1
C42 C41 H41B 109.1
C40 C41 H41A 109.1
C42 C41 H41A 109.1
H41B C41 H41A 107.9
C43 C42 C41 110.0(4)
C43 C42 H42A 109.7
C41 C42 H42A 109.7
C43 C42 H42B 109.7
C41 C42 H42B 109.7
H42A C42 H42B 108.2
C42 C43 C44 111.5(4)
C42 C43 H43B 109.3
C44 C43 H43B 109.3
C42 C43 H43A 109.3
C44 C43 H43A 109.3
H43B C43 H43A 108.0
C43 C44 C39 111.7(4)
C43 C44 H44B 109.3
C39 C44 H44B 109.3
C43 C44 H44A 109.3
C39 C44 H44A 109.3
H44B C44 H44A 107.9
O1 Li1 O2 104.5(5)
O1 Li1 Cl2 122.4(5)
O2 Li1 Cl2 113.4(4)
O1 Li1 Cl1 115.4(4)
O2 Li1 Cl1 106.0(4)
Cl2 Li1 Cl1 94.2(3)
C45 O1 C48 109.0(4)
C45 O1 Li1 121.7(4)
C48 O1 Li1 129.3(5)
O1 C45 C46 106.5(5)
O1 C45 H45B 110.4
C46 C45 H45B 110.4
O1 C45 H45A 110.4
C46 C45 H45A 110.4
H45B C45 H45A 108.6
C45 C46 C47 102.0(5)
C45 C46 H46B 111.4
C47 C46 H46B 111.4
C45 C46 H46A 111.4
C47 C46 H46A 111.4
H46B C46 H46A 109.2
C48 C47 C46 103.6(5)
C48 C47 H47A 111.0
C46 C47 H47A 111.0
C48 C47 H47B 111.0
C46 C47 H47B 111.0
H47A C47 H47B 109.0
O1 C48 C47 105.9(5)
O1 C48 H48A 110.6
C47 C48 H48A 110.6
O1 C48 H48B 110.6
C47 C48 H48B 110.6
H48A C48 H48B 108.7
C49 O2 C52 109.6(4)
C49 O2 Li1 122.6(4)
C52 O2 Li1 115.6(4)
O2 C49 C50 105.0(5)
O2 C49 H49A 110.8
C50 C49 H49A 110.8
O2 C49 H49B 110.8
C50 C49 H49B 110.8
H49A C49 H49B 108.8
C51 C50 C49 102.3(5)
C51 C50 H50B 111.3
C49 C50 H50B 111.3
C51 C50 H50A 111.3
C49 C50 H50A 111.3
H50B C50 H50A 109.2
C52 C51 C50 102.8(5)
C52 C51 H51B 111.2
C50 C51 H51B 111.2
C52 C51 H51A 111.2
C50 C51 H51A 111.2
H51B C51 H51A 109.1
O2 C52 C51 105.6(5)
O2 C52 H52B 110.6
C51 C52 H52B 110.6
O2 C52 H52A 110.6
C51 C52 H52A 110.6
H52B C52 H52A 108.7

loop_
_geom_bond_atom_site_label_1
_geom_bond_atom_site_label_2
_geom_bond_distance
U1 N4 2.296(4)
U1 N2 2.376(4)
U1 N1 2.456(4)
U1 Cl3 2.6433(13)
U1 C1 2.712(5)
U1 Cl1 2.7615(12)
U1 Cl2 2.7674(12)
Cl1 Li1 2.416(9)
Cl2 Li1 2.357(9)
C1 C32 1.525(7)
C1 P2 1.753(5)
C1 P1 1.765(5)
P1 N1 1.606(4)
P1 C2 1.807(5)
P1 C8 1.838(5)
C2 C7 1.388(7)
C2 C3 1.413(7)
C3 C4 1.388(8)
C3 H3 0.9500
C4 C5 1.383(9)
C4 H4 0.9500
C5 C6 1.387(8)
C5 H5 0.9500
C6 C7 1.386(7)
C6 H6 0.9500
C7 H7 0.9500
C8 C9 1.388(7)
C8 C13 1.393(7)
C9 C10 1.389(7)
C9 H9 0.9500
C10 C11 1.374(8)
C10 H10 0.9500
C11 C12 1.383(8)
C11 H11 0.9500
C12 C13 1.386(7)
C12 H12 0.9500
C13 H13 0.9500
N1 Si1 1.766(4)
Si1 C26 1.859(6)
Si1 C28 1.865(5)
Si1 C27 1.873(5)
C26 H26A 0.9800
C26 H26B 0.9800
C26 H26C 0.9800
C27 H27A 0.9800
C27 H27C 0.9800
C27 H27B 0.9800
C28 H28C 0.9800
C28 H28B 0.9800
C28 H28A 0.9800
P2 N2 1.621(4)
P2 C14 1.809(5)
P2 C20 1.814(5)
C14 C15 1.399(7)
C14 C19 1.405(7)
C15 C16 1.389(7)
C15 H15 0.9500
C16 C17 1.382(8)
C16 H16 0.9500
C17 C18 1.385(8)
C17 H17 0.9500
C18 C19 1.383(7)
C18 H18 0.9500
C19 H19 0.9500
C20 C21 1.393(7)
C20 C25 1.398(7)
C21 C22 1.393(7)
C21 H21 0.9500
C22 C23 1.383(8)
C22 H22 0.9500
C23 C24 1.384(8)
C23 H23 0.9500
C24 C25 1.389(7)
C24 H24 0.9500
C25 H25 0.9500
N2 Si2 1.756(4)
Si2 C29 1.844(5)
Si2 C30 1.858(6)
Si2 C31 1.868(6)
C29 H29C 0.9800
C29 H29B 0.9800
C29 H29A 0.9800
C30 H30C 0.9800
C30 H30B 0.9800
C30 H30A 0.9800
C31 H31A 0.9800
C31 H31B 0.9800
C31 H31C 0.9800
C32 N3 1.273(6)
C32 N4 1.388(6)
N3 C33 1.455(7)
C33 C38 1.528(8)
C33 C34 1.532(8)
C33 H33 1.0000
C34 C35 1.519(9)
C34 H34B 0.9900
C34 H34A 0.9900
C35 C36 1.513(8)
C35 H35A 0.9900
C35 H35B 0.9900
C36 C37 1.526(8)
C36 H36B 0.9900
C36 H36A 0.9900
C37 C38 1.528(10)
C37 H37A 0.9900
C37 H37B 0.9900
C38 H38A 0.9900
C38 H38B 0.9900
N4 C39 1.482(6)
C39 C40 1.535(7)
C39 C44 1.543(7)
C39 H39 1.0000
C40 C41 1.525(7)
C40 H40A 0.9900
C40 H40B 0.9900
C41 C42 1.525(7)
C41 H41B 0.9900
C41 H41A 0.9900
C42 C43 1.521(8)
C42 H42A 0.9900
C42 H42B 0.9900
C43 C44 1.531(7)
C43 H43B 0.9900
C43 H43A 0.9900
C44 H44B 0.9900
C44 H44A 0.9900
Li1 O1 1.908(10)
Li1 O2 1.931(10)
O1 C45 1.448(8)
O1 C48 1.458(7)
C45 C46 1.511(9)
C45 H45B 0.9900
C45 H45A 0.9900
C46 C47 1.520(9)
C46 H46B 0.9900
C46 H46A 0.9900
C47 C48 1.495(8)
C47 H47A 0.9900
C47 H47B 0.9900
C48 H48A 0.9900
C48 H48B 0.9900
O2 C49 1.445(7)
O2 C52 1.459(6)
C49 C50 1.531(9)
C49 H49A 0.9900
C49 H49B 0.9900
C50 C51 1.518(9)
C50 H50B 0.9900
C50 H50A 0.9900
C51 C52 1.477(9)
C51 H51B 0.9900
C51 H51A 0.9900
C52 H52B 0.9900
C52 H52A 0.9900

loop_
_geom_torsion_atom_site_label_1
_geom_torsion_atom_site_label_2
_geom_torsion_atom_site_label_3
_geom_torsion_atom_site_label_4
_geom_torsion
N4 U1 Cl1 Li1 -105.4(2)
N2 U1 Cl1 Li1 -27.2(5)
N1 U1 Cl1 Li1 153.1(2)
Cl3 U1 Cl1 Li1 69.9(2)
C1 U1 Cl1 Li1 -145.8(3)
Cl2 U1 Cl1 Li1 -16.4(2)
N4 U1 Cl2 Li1 100.2(3)
N2 U1 Cl2 Li1 -166.0(3)
N1 U1 Cl2 Li1 -48.2(6)
Cl3 U1 Cl2 Li1 -74.5(2)
C1 U1 Cl2 Li1 140.4(3)
Cl1 U1 Cl2 Li1 16.8(2)
N4 U1 C1 C32 -0.5(2)
N2 U1 C1 C32 -114.6(3)
N1 U1 C1 C32 129.9(3)
Cl3 U1 C1 C32 178.56(19)
Cl1 U1 C1 C32 50.8(3)
Cl2 U1 C1 C32 -52.1(3)
N4 U1 C1 P2 118.2(2)
N2 U1 C1 P2 4.12(16)
N1 U1 C1 P2 -111.4(2)
Cl3 U1 C1 P2 -62.7(2)
Cl1 U1 C1 P2 169.52(10)
Cl2 U1 C1 P2 66.6(2)
N4 U1 C1 P1 -120.3(2)
N2 U1 C1 P1 125.6(2)
N1 U1 C1 P1 10.11(16)
Cl3 U1 C1 P1 58.8(2)
Cl1 U1 C1 P1 -69.0(2)
Cl2 U1 C1 P1 -171.83(9)
C32 C1 P1 N1 -100.1(4)
P2 C1 P1 N1 69.1(3)
U1 C1 P1 N1 -14.3(2)
C32 C1 P1 C2 131.5(4)
P2 C1 P1 C2 -59.3(4)
U1 C1 P1 C2 -142.7(2)
C32 C1 P1 C8 16.7(5)
P2 C1 P1 C8 -174.1(3)
U1 C1 P1 C8 102.5(2)
N1 P1 C2 C7 2.3(5)
C1 P1 C2 C7 125.1(4)
C8 P1 C2 C7 -115.3(4)
N1 P1 C2 C3 178.7(4)
C1 P1 C2 C3 -58.5(5)
C8 P1 C2 C3 61.1(4)
C7 C2 C3 C4 3.8(7)
P1 C2 C3 C4 -172.8(4)
C2 C3 C4 C5 -1.7(8)
C3 C4 C5 C6 -1.0(8)
C4 C5 C6 C7 1.4(8)
C5 C6 C7 C2 0.9(8)
C3 C2 C7 C6 -3.4(7)
P1 C2 C7 C6 173.0(4)
N1 P1 C8 C9 -123.7(4)
C1 P1 C8 C9 121.1(4)
C2 P1 C8 C9 -0.6(5)
N1 P1 C8 C13 47.7(5)
C1 P1 C8 C13 -67.4(5)
C2 P1 C8 C13 170.9(4)
C13 C8 C9 C10 1.0(8)
P1 C8 C9 C10 172.3(4)
C8 C9 C10 C11 0.8(8)
C9 C10 C11 C12 -1.3(9)
C10 C11 C12 C13 0.0(9)
C11 C12 C13 C8 1.7(9)
C9 C8 C13 C12 -2.2(8)
P1 C8 C13 C12 -174.1(4)
C1 P1 N1 Si1 178.1(3)
C2 P1 N1 Si1 -54.9(4)
C8 P1 N1 Si1 59.6(4)
C1 P1 N1 U1 16.1(2)
C2 P1 N1 U1 143.13(19)
C8 P1 N1 U1 -102.4(2)
N4 U1 N1 P1 28.6(2)
N2 U1 N1 P1 -67.1(2)
Cl3 U1 N1 P1 -157.36(19)
C1 U1 N1 P1 -11.34(17)
Cl1 U1 N1 P1 112.84(17)
Cl2 U1 N1 P1 176.3(3)
N4 U1 N1 Si1 -133.8(3)
N2 U1 N1 Si1 130.6(3)
Cl3 U1 N1 Si1 40.3(2)
C1 U1 N1 Si1 -173.7(3)
Cl1 U1 N1 Si1 -49.5(3)
Cl2 U1 N1 Si1 13.9(7)
P1 N1 Si1 C26 115.5(4)
U1 N1 Si1 C26 -86.9(3)
P1 N1 Si1 C28 -125.2(3)
U1 N1 Si1 C28 32.4(3)
P1 N1 Si1 C27 -6.6(4)
U1 N1 Si1 C27 151.0(3)
C32 C1 P2 N2 78.7(4)
P1 C1 P2 N2 -90.7(3)
U1 C1 P2 N2 -5.8(2)
C32 C1 P2 C14 -161.1(4)
P1 C1 P2 C14 29.5(4)
U1 C1 P2 C14 114.4(2)
C32 C1 P2 C20 -40.0(5)
P1 C1 P2 C20 150.6(3)
U1 C1 P2 C20 -124.5(2)
N2 P2 C14 C15 18.3(5)
C1 P2 C14 C15 -101.3(4)
C20 P2 C14 C15 137.2(4)
N2 P2 C14 C19 -166.3(4)
C1 P2 C14 C19 74.1(4)
C20 P2 C14 C19 -47.4(5)
C19 C14 C15 C16 0.8(7)
P2 C14 C15 C16 176.4(4)
C14 C15 C16 C17 0.7(8)
C15 C16 C17 C18 -1.0(8)
C16 C17 C18 C19 -0.2(8)
C17 C18 C19 C14 1.7(8)
C15 C14 C19 C18 -2.0(7)
P2 C14 C19 C18 -177.3(4)
N2 P2 C20 C21 116.1(5)
C1 P2 C20 C21 -124.9(5)
C14 P2 C20 C21 -3.7(5)
N2 P2 C20 C25 -57.1(4)
C1 P2 C20 C25 61.9(4)
C14 P2 C20 C25 -177.0(4)
C25 C20 C21 C22 -1.9(8)
P2 C20 C21 C22 -175.0(4)
C20 C21 C22 C23 -0.4(8)
C21 C22 C23 C24 2.1(9)
C22 C23 C24 C25 -1.3(9)
C23 C24 C25 C20 -1.0(8)
C21 C20 C25 C24 2.6(8)
P2 C20 C25 C24 176.3(4)
C1 P2 N2 Si2 -166.7(3)
C14 P2 N2 Si2 73.1(3)
C20 P2 N2 Si2 -46.7(4)
C1 P2 N2 U1 6.7(3)
C14 P2 N2 U1 -113.5(2)
C20 P2 N2 U1 126.7(2)
N4 U1 N2 P2 -53.4(2)
N1 U1 N2 P2 49.4(2)
Cl3 U1 N2 P2 132.69(17)
C1 U1 N2 P2 -4.52(17)
Cl1 U1 N2 P2 -130.2(3)
Cl2 U1 N2 P2 -140.86(18)
N4 U1 N2 Si2 119.2(3)
N1 U1 N2 Si2 -137.9(3)
Cl3 U1 N2 Si2 -54.7(3)
C1 U1 N2 Si2 168.1(4)
Cl1 U1 N2 Si2 42.4(6)
Cl2 U1 N2 Si2 31.8(3)
P2 N2 Si2 C29 92.9(4)
U1 N2 Si2 C29 -78.1(4)
P2 N2 Si2 C30 -148.2(3)
U1 N2 Si2 C30 40.7(4)
P2 N2 Si2 C31 -28.0(4)
U1 N2 Si2 C31 160.9(3)
P2 C1 C32 N3 96.3(6)
P1 C1 C32 N3 -94.2(6)
U1 C1 C32 N3 179.6(5)
P2 C1 C32 N4 -82.6(4)
P1 C1 C32 N4 87.0(4)
U1 C1 C32 N4 0.8(3)
N4 C32 N3 C33 -177.1(5)
C1 C32 N3 C33 4.3(8)
C32 N3 C33 C38 116.6(5)
C32 N3 C33 C34 -125.0(5)
N3 C33 C34 C35 -60.9(6)
C38 C33 C34 C35 56.8(6)
C33 C34 C35 C36 -56.8(6)
C34 C35 C36 C37 54.6(7)
C35 C36 C37 C38 -54.4(7)
N3 C33 C38 C37 62.6(6)
C34 C33 C38 C37 -56.5(7)
C36 C37 C38 C33 56.2(7)
N3 C32 N4 C39 2.1(7)
C1 C32 N4 C39 -179.0(4)
N3 C32 N4 U1 -179.8(4)
C1 C32 N4 U1 -1.0(4)
N2 U1 N4 C32 56.6(3)
N1 U1 N4 C32 -43.0(3)
Cl3 U1 N4 C32 -174.4(6)
C1 U1 N4 C32 0.6(3)
Cl1 U1 N4 C32 -138.2(3)
Cl2 U1 N4 C32 143.1(3)
N2 U1 N4 C39 -125.7(4)
N1 U1 N4 C39 134.7(4)
Cl3 U1 N4 C39 3.3(10)
C1 U1 N4 C39 178.4(4)
Cl1 U1 N4 C39 39.6(4)
Cl2 U1 N4 C39 -39.1(4)
C32 N4 C39 C40 63.8(5)
U1 N4 C39 C40 -113.8(4)
C32 N4 C39 C44 -64.8(6)
U1 N4 C39 C44 117.6(4)
N4 C39 C40 C41 -175.8(4)
C44 C39 C40 C41 -47.1(6)
C39 C40 C41 C42 50.9(6)
C40 C41 C42 C43 -56.2(6)
C41 C42 C43 C44 59.0(6)
C42 C43 C44 C39 -55.9(6)
N4 C39 C44 C43 177.9(4)
C40 C39 C44 C43 49.2(6)
U1 Cl2 Li1 O1 104.9(5)
U1 Cl2 Li1 O2 -128.4(4)
U1 Cl2 Li1 Cl1 -19.0(3)
U1 Cl1 Li1 O1 -110.0(4)
U1 Cl1 Li1 O2 134.9(4)
U1 Cl1 Li1 Cl2 19.0(3)
O2 Li1 O1 C45 -166.2(5)
Cl2 Li1 O1 C45 -35.6(8)
Cl1 Li1 O1 C45 77.9(6)
O2 Li1 O1 C48 14.0(8)
Cl2 Li1 O1 C48 144.6(5)
Cl1 Li1 O1 C48 -101.9(6)
C48 O1 C45 C46 -11.6(7)
Li1 O1 C45 C46 168.6(5)
O1 C45 C46 C47 29.4(7)
C45 C46 C47 C48 -35.8(7)
C45 O1 C48 C47 -11.6(7)
Li1 O1 C48 C47 168.3(5)
C46 C47 C48 O1 29.8(6)
O1 Li1 O2 C49 143.8(5)
Cl2 Li1 O2 C49 8.2(7)
Cl1 Li1 O2 C49 -93.8(5)
O1 Li1 O2 C52 -77.9(5)
Cl2 Li1 O2 C52 146.4(4)
Cl1 Li1 O2 C52 44.4(5)
C52 O2 C49 C50 8.1(6)
Li1 O2 C49 C50 148.5(5)
O2 C49 C50 C51 -28.5(6)
C49 C50 C51 C52 38.1(6)
C49 O2 C52 C51 16.3(6)
Li1 O2 C52 C51 -127.1(5)
C50 C51 C52 O2 -33.9(6)
